data_9000159
loop_
_publ_author_name
'Colville, A. A.'
'Staudhammer, K.'

_publ_section_title
;
 A refinement of the structure of barite
 from Cow Green mine
;
_journal_name_full 'American Mineralogist'
_journal_page_first 1877
_journal_page_last 1880
_journal_volume 52
_journal_year 1967
_chemical_formula_sum 'Ba O4 S'
_chemical_name_mineral Barite
_space_group_IT_number 62
_symmetry_space_group_name_Hall '-P 2ac 2n'
_symmetry_space_group_name_H-M 'P n m a'
_cell_angle_alpha 90
_cell_angle_beta 90
_cell_angle_gamma 90
_cell_length_a 8.884
_cell_length_b 5.458
_cell_length_c 7.153
_cell_formula_units_Z 4
_cell_volume 346.841
_database_code_amcsd 0000163
_exptl_crystal_density_diffrn 4.470
_cod_original_formula_sum 'Ba S O4'
_cod_database_code 9000159

loop_
_symmetry_equiv_pos_as_xyz
x,y,z
x,1/2-y,z
-x,1/2+y,-z
1/2-x,1/2+y,1/2+z
1/2+x,1/2-y,1/2-z
1/2+x,y,1/2-z
1/2-x,-y,1/2+z
-x,-y,-z

loop_
_atom_site_label
_atom_site_fract_x
_atom_site_fract_y
_atom_site_fract_z
_atom_site_U_iso_or_equiv
Ba 0.18460 0.25000 0.15810 0.00861
S 0.43700 0.75000 0.19140 0.00469
O1 0.58780 0.75000 0.10620 0.01976
O2 0.31920 0.75000 0.05150 0.02064
O3 0.41860 0.97020 0.31900 0.01077

loop_
_cod_related_entry_id
_cod_related_entry_database
_cod_related_entry_code
1 AMCSD 0000163

_cod_duplicate_entry 1000037
